data_7008710
loop_
_publ_author_name
'Jantunen, Kimberly C.'
'Haftbaradaran, Farzad'
'Katz, Michael J.'
'Batchelor, Raymond J.'
'Schatte, Gabriele'
'Leznoff, Daniel B.'

_publ_section_title
;
 Synthesis and structure of diamido ether uranium(IV) and thorium(IV)
 halide "ate" complexes and their conversion to salt-free bis(alkyl)
 complexes.
;
_journal_issue 18
_journal_name_full 'Dalton transactions (Cambridge, England : 2003)'
_journal_page_first 3083
_journal_page_last 3091
_journal_paper_doi 10.1039/b506180f
_journal_year 2005
_chemical_formula_moiety ' C36 H64 N2 O1 Si2 U1 '
_chemical_formula_sum 'C36 H64 N2 O Si2 U'
_chemical_formula_weight 835.12
_chemical_name_systematic ?
_space_group_IT_number 61
_symmetry_cell_setting orthorhombic
_symmetry_space_group_name_Hall '-P 2ac 2ab'
_symmetry_space_group_name_H-M 'P b c a'
_atom_sites_solution_hydrogens geom
_atom_sites_solution_primary direct
_cell_angle_alpha 90
_cell_angle_beta 90
_cell_angle_gamma 90
_cell_formula_units_Z 8
_cell_length_a 11.4344(13)
_cell_length_b 20.450(5)
_cell_length_c 35.450(6)
_cell_measurement_reflns_used 0
_cell_measurement_temperature 293
_cell_measurement_theta_max 0
_cell_measurement_theta_min 0
_cell_volume 8289(3)
_computing_cell_refinement
;
NRC DIFRAC
;
_computing_data_collection
;
NRC DIFRAc
;
_computing_data_reduction
;
NRC DIFRAC
;
_computing_molecular_graphics
;
Ortep-3 (Farrugia 1997)
;
_computing_publication_material
;
CRYSTALS (Watkin et al 2003)
;
_computing_structure_refinement
;
CRYSTALS (Watkin et al 2003)
;
_computing_structure_solution
;
SIR92 (Altomare et al, 1994)
;
_diffrn_ambient_temperature 293
_diffrn_measured_fraction_theta_full 0.995
_diffrn_measured_fraction_theta_max 0.981
_diffrn_measurement_device_type 'Enraf Nonius CAD4F'
_diffrn_measurement_method \w/2\q
_diffrn_radiation_monochromator graphite
_diffrn_radiation_type 'Mo K\a'
_diffrn_radiation_wavelength 0.70930
_diffrn_reflns_av_R_equivalents 0.00
_diffrn_reflns_limit_h_max 13
_diffrn_reflns_limit_h_min 0
_diffrn_reflns_limit_k_max 23
_diffrn_reflns_limit_k_min 0
_diffrn_reflns_limit_l_max 42
_diffrn_reflns_limit_l_min 0
_diffrn_reflns_number 7345
_diffrn_reflns_theta_full 24.497
_diffrn_reflns_theta_max 24.997
_diffrn_reflns_theta_min 1.988
_diffrn_standards_decay_% 0.00
_diffrn_standards_interval_count 0
_diffrn_standards_interval_time 0
_diffrn_standards_number 0
_exptl_absorpt_coefficient_mu 3.794
_exptl_absorpt_correction_T_max 0.00
_exptl_absorpt_correction_T_min 0.00
_exptl_absorpt_correction_type none
_exptl_crystal_colour ' plate '
_exptl_crystal_density_diffrn 1.338
_exptl_crystal_description ' orange '
_exptl_crystal_F_000 3376
_exptl_crystal_size_max 0.75
_exptl_crystal_size_mid 0.45
_exptl_crystal_size_min 0.09
_refine_ls_extinction_coef 26(18)
_refine_ls_extinction_method 'Larson 1970 Crystallographic Computing eq 22'
_refine_ls_goodness_of_fit_ref 1.6350
_refine_ls_hydrogen_treatment mixed
_refine_ls_matrix_type full
_refine_ls_number_parameters 316
_refine_ls_number_reflns 2613
_refine_ls_number_restraints 0
_refine_ls_R_factor_all 0.2200
_refine_ls_R_factor_gt 0.0525
_refine_ls_shift/su_max 0.017073
_refine_ls_structure_factor_coef F
_refine_ls_weighting_details
;
w=1/[\s^2^(Fo) + (0.03Fo)^2^]
;
_refine_ls_weighting_scheme calc
_refine_ls_wR_factor_all 0.0817
_refine_ls_wR_factor_ref 0.0686
_reflns_limit_h_max 13
_reflns_limit_h_min 0
_reflns_limit_k_max 23
_reflns_limit_k_min 0
_reflns_limit_l_max 42
_reflns_limit_l_min 0
_reflns_number_gt 2613
_reflns_number_total 7203
_reflns_threshold_expression I>2.50u(I)
_cod_data_source_file b506180f.txt
_cod_data_source_block '[ipr2PhNCOCN]U(CH2SiMe3)2'
_cod_depositor_comments
;
The following automatic conversions were performed:
'_atom_site_refinement_disorder_assembly' tag replaced with
'_atom_site_disorder_assembly'.

'_atom_site_refinement_disorder_group'
tag replaced with '_atom_site_disorder_group'.

Automatic conversion script
Id: cif_correct_tags 1383 2010-08-28 14:59:44Z saulius 

The following automatic conversions were performed:
'_symmetry_cell_setting' value 'Orthorhombic' changed to 'orthorhombic'
according to '/home/saulius/struct/CIF-dictionaries/cif_core.dic'
dictionary named 'cif_core.dic' version 2.4.1 from 2010-06-29.

Automatic conversion script
Id: cif_fix_enum 1527 2010-12-29 10:47:43Z saulius 
;
_cod_original_sg_symbol_H-M 'P b c a '
_cod_original_formula_sum ' C36 H64 N2 O1 Si2 U1 '
_cod_database_code 7008710

loop_
_symmetry_equiv_pos_as_xyz
x,y,z
-x,-y,-z
-x+1/2,y+1/2,z
x+1/2,-y+1/2,-z
x,-y+1/2,z+1/2
-x,y+1/2,-z+1/2
-x+1/2,-y,z+1/2
x+1/2,y,-z+1/2

loop_
_atom_site_label
_atom_site_type_symbol
_atom_site_fract_x
_atom_site_fract_y
_atom_site_fract_z
_atom_site_U_iso_or_equiv
_atom_site_occupancy
_atom_site_adp_type
_atom_site_refinement_flags_posn
_atom_site_refinement_flags_adp
_atom_site_refinement_flags_occupancy
_atom_site_disorder_assembly
_atom_site_disorder_group
_atom_site_attached_hydrogens
U1 U 0.44078(6) 0.34993(4) 0.13171(2) 0.0438 1.0000 Uani . . . . . .
Si1 Si 0.4352(7) 0.3099(4) 0.2377(2) 0.0846 1.0000 Uani . . . . . .
Si2 Si 0.7554(6) 0.3860(3) 0.1002(2) 0.0599 1.0000 Uani . . . . . .
O1 O 0.2243(10) 0.3268(6) 0.1393(5) 0.0707 1.0000 Uani . . . . . .
N1 N 0.3340(14) 0.4411(8) 0.1382(4) 0.0420 1.0000 Uani . . . . . .
N2 N 0.3880(12) 0.2478(9) 0.1145(4) 0.0428 1.0000 Uani . . . . . .
C1 C 0.2105(19) 0.4425(11) 0.1478(7) 0.0709 1.0000 Uani . . . . . .
C2 C 0.1490(19) 0.3814(11) 0.1338(9) 0.0888 1.0000 Uani . . . . . .
C3 C 0.1844(17) 0.2661(10) 0.1228(6) 0.0616 1.0000 Uani . . . . . .
C4 C 0.2781(17) 0.2174(11) 0.1245(7) 0.0660 1.0000 Uani . . . . . .
C5 C 0.3841(18) 0.5039(9) 0.1286(8) 0.0572 1.0000 Uani . . . . . .
C6 C 0.444(2) 0.5425(11) 0.1523(8) 0.0662 1.0000 Uani . . . . . .
C7 C 0.504(2) 0.5986(13) 0.1407(7) 0.0739 1.0000 Uani . . . . . .
C8 C 0.501(2) 0.6164(13) 0.1014(9) 0.0825 1.0000 Uani . . . . . .
C9 C 0.436(3) 0.5814(13) 0.0803(10) 0.0968 1.0000 Uani . . . . . .
C10 C 0.378(2) 0.5254(12) 0.0883(7) 0.0636 1.0000 Uani . . . . . .
C11 C 0.4701(17) 0.2083(10) 0.0951(7) 0.0522 1.0000 Uani . . . . . .
C12 C 0.547(2) 0.1629(10) 0.1137(7) 0.0585 1.0000 Uani . . . . . .
C13 C 0.626(2) 0.1275(12) 0.0937(11) 0.1020 1.0000 Uani . . . . . .
C14 C 0.620(3) 0.1262(14) 0.0524(9) 0.0927 1.0000 Uani . . . . . .
C15 C 0.551(2) 0.1707(11) 0.0337(8) 0.0801 1.0000 Uani . . . . . .
C16 C 0.4713(16) 0.2119(9) 0.0554(7) 0.0520 1.0000 Uani . . . . . .
C17 C 0.443(2) 0.5251(12) 0.1943(7) 0.0725 1.0000 Uani . . . . . .
C18 C 0.302(2) 0.4879(14) 0.0615(8) 0.0917 1.0000 Uani . . . . . .
C19 C 0.544(2) 0.1567(10) 0.1566(6) 0.0580 1.0000 Uani . . . . . .
C20 C 0.392(2) 0.2583(13) 0.0348(7) 0.0788 1.0000 Uani . . . . . .
C21 C 0.559(2) 0.5342(12) 0.2147(8) 0.105(9) 1.0000 Uiso . . . . . .
C22 C 0.345(2) 0.5665(14) 0.2146(8) 0.119(11) 1.0000 Uiso . . . . . .
C23 C 0.359(2) 0.4770(14) 0.0231(9) 0.121(12) 1.0000 Uiso . . . . . .
C24 C 0.185(3) 0.5200(14) 0.0533(9) 0.133(12) 1.0000 Uiso . . . . . .
C25 C 0.667(2) 0.1543(12) 0.1743(7) 0.090(8) 1.0000 Uiso . . . . . .
C26 C 0.479(2) 0.0924(12) 0.1670(8) 0.085(9) 1.0000 Uiso . . . . . .
C27 C 0.444(2) 0.2911(12) -0.0020(8) 0.102(9) 1.0000 Uiso . . . . . .
C28 C 0.279(3) 0.2202(14) 0.0214(9) 0.131(12) 1.0000 Uiso . . . . . .
C29 C 0.5142(17) 0.3318(11) 0.1941(6) 0.0575 1.0000 Uani . . . . . .
C30 C 0.5985(16) 0.3810(11) 0.0890(6) 0.0626 1.0000 Uani . . . . . .
C31 C 0.352(3) 0.2325(15) 0.2315(9) 0.142(13) 1.0000 Uiso . . . . . .
C32 C 0.328(3) 0.3731(13) 0.2497(10) 0.146(13) 1.0000 Uiso . . . . . .
C33 C 0.523(4) 0.287(2) 0.2787(12) 0.22(2) 1.0000 Uiso . . . . . .
C34 C 0.813(3) 0.3013(15) 0.1084(10) 0.149(14) 1.0000 Uiso . . . . . .
C35 C 0.779(3) 0.4367(15) 0.1408(8) 0.124(12) 1.0000 Uiso . . . . . .
C36 C 0.846(2) 0.4269(12) 0.0621(7) 0.093(9) 1.0000 Uiso . . . . . .
H11 H 0.2028 0.4426 0.1745 0.04(2) 1.0000 Uiso R . . . . .
H12 H 0.1759 0.4810 0.1377 0.04(2) 1.0000 Uiso R . . . . .
H21 H 0.0757 0.3746 0.1458 0.06(2) 1.0000 Uiso R . . . . .
H22 H 0.1374 0.3868 0.1075 0.06(2) 1.0000 Uiso R . . . . .
H31 H 0.1169 0.2511 0.1359 0.03(2) 1.0000 Uiso R . . . . .
H32 H 0.1655 0.2732 0.0971 0.03(2) 1.0000 Uiso R . . . . .
H41 H 0.2831 0.2015 0.1496 0.04(2) 1.0000 Uiso R . . . . .
H42 H 0.2623 0.1821 0.1079 0.04(2) 1.0000 Uiso R . . . . .
H71 H 0.545 0.6251 0.1584 0.07(3) 1.0000 Uiso R . . . . .
H81 H 0.546 0.6517 0.0917 0.08(3) 1.0000 Uiso R . . . . .
H91 H 0.426 0.5971 0.0553 0.10(3) 1.0000 Uiso R . . . . .
H131 H 0.684 0.1025 0.1064 0.10(3) 1.0000 Uiso R . . . . .
H141 H 0.665 0.0952 0.0386 0.09(3) 1.0000 Uiso R . . . . .
H151 H 0.555 0.1750 0.0070 0.08(3) 1.0000 Uiso R . . . . .
H171 H 0.426 0.4799 0.1968 0.10(5) 1.0000 Uiso R . . . . .
H181 H 0.292 0.4459 0.0725 0.12(5) 1.0000 Uiso R . . . . .
H191 H 0.504 0.1940 0.1661 0.08(5) 1.0000 Uiso R . . . . .
H201 H 0.380 0.2939 0.0516 0.10(5) 1.0000 Uiso R . . . . .
H211 H 0.553 0.5219 0.2405 0.115(19) 1.0000 Uiso R . . . . .
H212 H 0.579 0.5791 0.2130 0.115(19) 1.0000 Uiso R . . . . .
H213 H 0.617 0.5086 0.2026 0.115(19) 1.0000 Uiso R . . . . .
H221 H 0.340 0.5569 0.2408 0.124(19) 1.0000 Uiso R . . . . .
H222 H 0.367 0.6111 0.2114 0.124(19) 1.0000 Uiso R . . . . .
H223 H 0.271 0.5589 0.2031 0.124(19) 1.0000 Uiso R . . . . .
H231 H 0.310 0.4513 0.0073 0.130(19) 1.0000 Uiso R . . . . .
H232 H 0.370 0.5189 0.0121 0.130(19) 1.0000 Uiso R . . . . .
H233 H 0.432 0.4560 0.0259 0.130(19) 1.0000 Uiso R . . . . .
H241 H 0.137 0.4953 0.0367 0.131(19) 1.0000 Uiso R . . . . .
H242 H 0.201 0.5616 0.0425 0.131(19) 1.0000 Uiso R . . . . .
H243 H 0.146 0.5255 0.0767 0.131(19) 1.0000 Uiso R . . . . .
H251 H 0.662 0.1519 0.2010 0.106(19) 1.0000 Uiso R . . . . .
H252 H 0.710 0.1919 0.1672 0.106(19) 1.0000 Uiso R . . . . .
H253 H 0.704 0.1162 0.1649 0.106(19) 1.0000 Uiso R . . . . .
H261 H 0.473 0.0889 0.1936 0.094(19) 1.0000 Uiso R . . . . .
H262 H 0.523 0.0565 0.1574 0.094(19) 1.0000 Uiso R . . . . .
H263 H 0.403 0.0922 0.1561 0.094(19) 1.0000 Uiso R . . . . .
H271 H 0.387 0.3200 -0.0124 0.109(19) 1.0000 Uiso R . . . . .
H272 H 0.513 0.3149 0.0040 0.109(19) 1.0000 Uiso R . . . . .
H273 H 0.462 0.2580 -0.0199 0.109(19) 1.0000 Uiso R . . . . .
H281 H 0.226 0.2484 0.0084 0.136(19) 1.0000 Uiso R . . . . .
H282 H 0.242 0.2041 0.0436 0.136(19) 1.0000 Uiso R . . . . .
H283 H 0.299 0.1845 0.0055 0.136(19) 1.0000 Uiso R . . . . .
H291 H 0.5531 0.3714 0.2004 0.05(3) 1.0000 Uiso R . . . . .
H292 H 0.5701 0.2978 0.1913 0.05(3) 1.0000 Uiso R . . . . .
H301 H 0.5782 0.4234 0.0803 0.06(3) 1.0000 Uiso R . . . . .
H302 H 0.5939 0.3508 0.0687 0.06(3) 1.0000 Uiso R . . . . .
H311 H 0.311 0.2234 0.2544 0.20(3) 1.0000 Uiso R . . . . .
H312 H 0.403 0.1974 0.2259 0.20(3) 1.0000 Uiso R . . . . .
H313 H 0.297 0.2373 0.2116 0.20(3) 1.0000 Uiso R . . . . .
H321 H 0.287 0.3608 0.2719 0.19(3) 1.0000 Uiso R . . . . .
H322 H 0.367 0.4135 0.2538 0.19(3) 1.0000 Uiso R . . . . .
H323 H 0.274 0.3777 0.2294 0.19(3) 1.0000 Uiso R . . . . .
H331 H 0.470 0.277 0.2988 0.28(3) 1.0000 Uiso R . . . . .
H332 H 0.573 0.322 0.2861 0.28(3) 1.0000 Uiso R . . . . .
H333 H 0.568 0.249 0.2729 0.28(3) 1.0000 Uiso R . . . . .
H341 H 0.894 0.3023 0.1147 0.21(3) 1.0000 Uiso R . . . . .
H342 H 0.771 0.2810 0.1283 0.21(3) 1.0000 Uiso R . . . . .
H343 H 0.802 0.2771 0.0858 0.21(3) 1.0000 Uiso R . . . . .
H351 H 0.860 0.4388 0.1467 0.16(3) 1.0000 Uiso R . . . . .
H352 H 0.751 0.4794 0.1354 0.16(3) 1.0000 Uiso R . . . . .
H353 H 0.737 0.4192 0.1617 0.16(3) 1.0000 Uiso R . . . . .
H361 H 0.926 0.4278 0.0700 0.14(3) 1.0000 Uiso R . . . . .
H362 H 0.819 0.4703 0.0580 0.14(3) 1.0000 Uiso R . . . . .
H363 H 0.840 0.4027 0.0393 0.14(3) 1.0000 Uiso R . . . . .

loop_
_atom_site_aniso_label
_atom_site_aniso_U_11
_atom_site_aniso_U_22
_atom_site_aniso_U_33
_atom_site_aniso_U_23
_atom_site_aniso_U_13
_atom_site_aniso_U_12
U1 0.0336(3) 0.0437(4) 0.0540(5) -0.0037(6) -0.0019(5) -0.0012(5)
Si1 0.066(4) 0.136(7) 0.052(5) -0.001(5) -0.004(4) 0.005(5)
Si2 0.049(3) 0.059(5) 0.072(5) -0.004(4) 0.006(4) -0.003(3)
O1 0.024(6) 0.043(8) 0.145(18) -0.015(10) 0.002(9) -0.006(6)
N1 0.058(10) 0.061(11) 0.007(11) 0.000(9) 0.012(8) 0.008(9)
N2 0.036(7) 0.047(10) 0.045(11) 0.002(9) -0.007(8) 0.016(9)
C1 0.078(17) 0.043(14) 0.09(2) -0.008(14) 0.002(14) 0.000(14)
C2 0.051(14) 0.071(16) 0.14(3) 0.01(2) 0.022(19) 0.023(13)
C3 0.046(12) 0.088(19) 0.051(19) -0.017(14) 0.008(11) -0.002(13)
C4 0.055(14) 0.070(15) 0.07(2) -0.016(15) -0.012(13) -0.013(13)
C5 0.056(12) 0.033(12) 0.082(19) -0.009(15) -0.020(15) 0.004(11)
C6 0.053(12) 0.048(13) 0.10(2) -0.003(14) -0.015(16) -0.011(14)
C7 0.074(15) 0.084(19) 0.06(2) -0.024(16) -0.014(14) -0.017(15)
C8 0.081(18) 0.066(18) 0.10(3) 0.037(19) 0.009(18) -0.011(16)
C9 0.09(2) 0.068(19) 0.14(3) 0.01(2) 0.02(2) 0.00(2)
C10 0.080(17) 0.062(17) 0.049(17) 0.004(14) -0.003(14) -0.004(15)
C11 0.057(15) 0.042(12) 0.057(18) -0.010(13) -0.012(12) 0.001(11)
C12 0.046(13) 0.035(14) 0.094(18) -0.012(13) -0.010(13) -0.012(12)
C13 0.070(17) 0.064(18) 0.17(4) -0.01(2) 0.04(2) 0.032(14)
C14 0.11(2) 0.09(2) 0.07(2) 0.002(19) 0.033(19) 0.030(18)
C15 0.10(2) 0.069(16) 0.070(19) -0.001(14) 0.027(18) 0.014(17)
C16 0.048(13) 0.035(11) 0.073(19) -0.001(13) 0.005(12) 0.009(10)
C17 0.074(15) 0.075(17) 0.069(18) -0.032(14) -0.026(17) -0.004(17)
C18 0.11(2) 0.10(2) 0.07(2) 0.034(19) 0.011(18) 0.018(19)
C19 0.084(17) 0.036(12) 0.054(15) -0.016(14) -0.023(14) 0.013(16)
C20 0.088(18) 0.085(19) 0.063(18) 0.010(17) -0.010(14) 0.002(16)
C29 0.043(11) 0.068(17) 0.062(17) 0.009(13) -0.009(11) 0.009(11)
C30 0.061(14) 0.060(14) 0.067(17) -0.015(13) -0.016(13) 0.002(12)

loop_
_atom_type_symbol
_atom_type_scat_dispersion_real
_atom_type_scat_dispersion_imag
_atom_type_scat_Cromer_Mann_a1
_atom_type_scat_Cromer_Mann_b1
_atom_type_scat_Cromer_Mann_a2
_atom_type_scat_Cromer_Mann_b2
_atom_type_scat_Cromer_Mann_a3
_atom_type_scat_Cromer_Mann_b3
_atom_type_scat_Cromer_Mann_a4
_atom_type_scat_Cromer_Mann_b4
_atom_type_scat_Cromer_Mann_c
_atom_type_scat_source
'U ' -10.6730 9.6540 36.0228 0.5293 23.4128 3.3253 14.9491 16.0927 4.1880 100.6130 13.3966 International_Tables_Vol_IV_Table_2.2B
'Si ' 0.0720 0.0710 6.2915 2.4386 3.0353 32.3337 1.9891 0.6785 1.5410 81.6938 1.1407 International_Tables_Vol_IV_Table_2.2B
'N ' 0.0040 0.0030 12.2126 0.0057 3.1322 9.8933 2.0125 28.9975 1.1663 0.5826 -11.5290 International_Tables_Vol_IV_Table_2.2B
'O ' 0.0080 0.0060 3.0485 13.2771 2.2868 5.7011 1.5463 0.3239 0.8670 32.9089 0.2508 International_Tables_Vol_IV_Table_2.2B
'C ' 0.0020 0.0020 2.3100 20.8439 1.0200 10.2075 1.5886 0.5687 0.8650 51.6512 0.2156 International_Tables_Vol_IV_Table_2.2B
'H ' 0.0000 0.0000 0.4930 10.5109 0.3229 26.1257 0.1402 3.1424 0.0408 57.7998 0.0030 International_Tables_Vol_IV_Table_2.2B

loop_
_geom_angle_atom_site_label_1
_geom_angle_site_symmetry_1
_geom_angle_atom_site_label_2
_geom_angle_site_symmetry_2
_geom_angle_atom_site_label_3
_geom_angle_site_symmetry_3
_geom_angle
_geom_angle_publ_flag
C30 . U1 . C29 . 110.8(6) yes
C30 . U1 . N2 . 105.7(7) yes
C29 . U1 . N2 . 101.6(7) yes
C30 . U1 . N1 . 104.5(6) yes
C29 . U1 . N1 . 103.0(6) yes
N2 . U1 . N1 . 130.6(5) yes
C30 . U1 . O1 . 146.8(6) yes
C29 . U1 . O1 . 102.4(6) yes
N2 . U1 . O1 . 66.1(5) yes
N1 . U1 . O1 . 67.2(5) yes
C33 . Si1 . C32 . 111.3(18) yes
C33 . Si1 . C31 . 99.0(17) yes
C32 . Si1 . C31 . 106.4(13) yes
C33 . Si1 . C29 . 117.4(16) yes
C32 . Si1 . C29 . 110.6(13) yes
C31 . Si1 . C29 . 111.1(13) yes
C36 . Si2 . C35 . 103.6(13) yes
C36 . Si2 . C34 . 109.0(14) yes
C35 . Si2 . C34 . 110.9(15) yes
C36 . Si2 . C30 . 113.8(12) yes
C35 . Si2 . C30 . 110.5(12) yes
C34 . Si2 . C30 . 108.9(13) yes
C3 . O1 . C2 . 115.3(16) yes
C3 . O1 . U1 . 115.2(11) yes
C2 . O1 . U1 . 115.4(11) yes
C5 . N1 . C1 . 115.0(17) yes
C5 . N1 . U1 . 119.9(12) yes
C1 . N1 . U1 . 124.8(14) yes
C11 . N2 . C4 . 116.7(17) yes
C11 . N2 . U1 . 118.8(12) yes
C4 . N2 . U1 . 124.3(13) yes
H12 . C1 . H11 . 109.467 no
H12 . C1 . C2 . 111.543 no
H11 . C1 . C2 . 106.528 no
H12 . C1 . N1 . 109.388 no
H11 . C1 . N1 . 108.916 no
C2 . C1 . N1 . 110.9(18) yes
H22 . C2 . H21 . 109.467 no
H22 . C2 . O1 . 108.037 no
H21 . C2 . O1 . 111.026 no
H22 . C2 . C1 . 106.855 no
H21 . C2 . C1 . 112.508 no
O1 . C2 . C1 . 108.8(19) yes
H32 . C3 . H31 . 109.467 no
H32 . C3 . C4 . 107.972 no
H31 . C3 . C4 . 110.882 no
H32 . C3 . O1 . 109.236 no
H31 . C3 . O1 . 109.603 no
C4 . C3 . O1 . 109.6(16) yes
H42 . C4 . H41 . 109.467 no
H42 . C4 . N2 . 109.889 no
H41 . C4 . N2 . 108.895 no
H42 . C4 . C3 . 110.690 no
H41 . C4 . C3 . 108.343 no
N2 . C4 . C3 . 109.5(18) yes
C10 . C5 . C6 . 117(2) yes
C10 . C5 . N1 . 118(2) yes
C6 . C5 . N1 . 125(2) yes
C17 . C6 . C7 . 119(2) yes
C17 . C6 . C5 . 118(2) yes
C7 . C6 . C5 . 123(3) yes
H71 . C7 . C8 . 120.405 no
H71 . C7 . C6 . 120.887 no
C8 . C7 . C6 . 119(2) yes
H81 . C8 . C9 . 121.843 no
H81 . C8 . C7 . 121.993 no
C9 . C8 . C7 . 116(3) yes
H91 . C9 . C10 . 115.156 no
H91 . C9 . C8 . 115.302 no
C10 . C9 . C8 . 130(3) yes
C18 . C10 . C9 . 126(3) yes
C18 . C10 . C5 . 119(2) yes
C9 . C10 . C5 . 115(3) yes
C16 . C11 . C12 . 119(2) yes
C16 . C11 . N2 . 117.4(19) yes
C12 . C11 . N2 . 124(2) yes
C19 . C12 . C13 . 120(3) yes
C19 . C12 . C11 . 119(2) yes
C13 . C12 . C11 . 121(3) yes
H131 . C13 . C14 . 119.564 no
H131 . C13 . C12 . 120.079 no
C14 . C13 . C12 . 120(3) yes
H141 . C14 . C15 . 120.069 no
H141 . C14 . C13 . 120.266 no
C15 . C14 . C13 . 120(3) yes
H151 . C15 . C16 . 119.932 no
H151 . C15 . C14 . 120.978 no
C16 . C15 . C14 . 119(2) yes
C20 . C16 . C11 . 120.8(20) yes
C20 . C16 . C15 . 119(2) yes
C11 . C16 . C15 . 120(2) yes
H171 . C17 . C22 . 109.512 no
H171 . C17 . C21 . 104.514 no
C22 . C17 . C21 . 109.5(20) yes
H171 . C17 . C6 . 108.591 no
C22 . C17 . C6 . 109(2) yes
C21 . C17 . C6 . 116(2) yes
H181 . C18 . C24 . 111.116 no
H181 . C18 . C23 . 106.784 no
C24 . C18 . C23 . 105(2) yes
H181 . C18 . C10 . 105.843 no
C24 . C18 . C10 . 114(2) yes
C23 . C18 . C10 . 113(2) yes
H191 . C19 . C26 . 111.585 no
H191 . C19 . C25 . 108.818 no
C26 . C19 . C25 . 108.0(19) yes
H191 . C19 . C12 . 107.423 no
C26 . C19 . C12 . 108.6(18) yes
C25 . C19 . C12 . 112(2) yes
H201 . C20 . C28 . 116.513 no
H201 . C20 . C27 . 104.345 no
C28 . C20 . C27 . 106(2) yes
H201 . C20 . C16 . 105.376 no
C28 . C20 . C16 . 109(2) yes
C27 . C20 . C16 . 116(2) yes
H213 . C21 . H212 . 109.476 no
H213 . C21 . H211 . 109.476 no
H212 . C21 . H211 . 109.475 no
H213 . C21 . C17 . 109.177 no
H212 . C21 . C17 . 107.399 no
H211 . C21 . C17 . 111.794 no
H223 . C22 . H222 . 109.476 no
H223 . C22 . H221 . 109.476 no
H222 . C22 . H221 . 109.476 no
H223 . C22 . C17 . 110.219 no
H222 . C22 . C17 . 105.925 no
H221 . C22 . C17 . 112.190 no
H233 . C23 . H232 . 109.476 no
H233 . C23 . H231 . 109.476 no
H232 . C23 . H231 . 109.476 no
H233 . C23 . C18 . 110.378 no
H232 . C23 . C18 . 106.895 no
H231 . C23 . C18 . 111.095 no
H243 . C24 . H242 . 109.476 no
H243 . C24 . H241 . 109.476 no
H242 . C24 . H241 . 109.476 no
H243 . C24 . C18 . 107.322 no
H242 . C24 . C18 . 107.546 no
H241 . C24 . C18 . 113.461 no
H253 . C25 . H252 . 109.476 no
H253 . C25 . H251 . 109.476 no
H252 . C25 . H251 . 109.476 no
H253 . C25 . C19 . 107.316 no
H252 . C25 . C19 . 110.146 no
H251 . C25 . C19 . 110.915 no
H263 . C26 . H262 . 109.476 no
H263 . C26 . H261 . 109.476 no
H262 . C26 . H261 . 109.476 no
H263 . C26 . C19 . 109.952 no
H262 . C26 . C19 . 108.831 no
H261 . C26 . C19 . 109.615 no
H273 . C27 . H272 . 109.476 no
H273 . C27 . H271 . 109.476 no
H272 . C27 . H271 . 109.476 no
H273 . C27 . C20 . 109.199 no
H272 . C27 . C20 . 110.045 no
H271 . C27 . C20 . 109.154 no
H283 . C28 . H282 . 109.476 no
H283 . C28 . H281 . 109.476 no
H282 . C28 . H281 . 109.476 no
H283 . C28 . C20 . 110.820 no
H282 . C28 . C20 . 106.332 no
H281 . C28 . C20 . 111.200 no
H292 . C29 . H291 . 109.467 no
H292 . C29 . U1 . 104.499 no
H291 . C29 . U1 . 104.291 no
H292 . C29 . Si1 . 103.985 no
H291 . C29 . Si1 . 103.990 no
U1 . C29 . Si1 . 129.7(10) yes
H302 . C30 . H301 . 109.467 no
H302 . C30 . U1 . 105.123 no
H301 . C30 . U1 . 104.988 no
H302 . C30 . Si2 . 104.721 no
H301 . C30 . Si2 . 104.936 no
U1 . C30 . Si2 . 127.0(11) yes
H313 . C31 . H312 . 109.476 no
H313 . C31 . H311 . 109.476 no
H312 . C31 . H311 . 109.476 no
H313 . C31 . Si1 . 109.713 no
H312 . C31 . Si1 . 110.294 no
H311 . C31 . Si1 . 108.386 no
H323 . C32 . H322 . 109.476 no
H323 . C32 . H321 . 109.476 no
H322 . C32 . H321 . 109.476 no
H323 . C32 . Si1 . 109.235 no
H322 . C32 . Si1 . 109.538 no
H321 . C32 . Si1 . 109.628 no
H333 . C33 . H332 . 109.476 no
H333 . C33 . H331 . 109.475 no
H332 . C33 . H331 . 109.476 no
H333 . C33 . Si1 . 109.380 no
H332 . C33 . Si1 . 111.216 no
H331 . C33 . Si1 . 107.786 no
H343 . C34 . H342 . 109.476 no
H343 . C34 . H341 . 109.476 no
H342 . C34 . H341 . 109.476 no
H343 . C34 . Si2 . 107.650 no
H342 . C34 . Si2 . 109.842 no
H341 . C34 . Si2 . 110.891 no
H353 . C35 . H352 . 109.476 no
H353 . C35 . H351 . 109.476 no
H352 . C35 . H351 . 109.475 no
H353 . C35 . Si2 . 109.489 no
H352 . C35 . Si2 . 108.625 no
H351 . C35 . Si2 . 110.281 no
H363 . C36 . H362 . 109.476 no
H363 . C36 . H361 . 109.475 no
H362 . C36 . H361 . 109.476 no
H363 . C36 . Si2 . 109.569 no
H362 . C36 . Si2 . 110.021 no
H361 . C36 . Si2 . 108.807 no

loop_
_geom_bond_atom_site_label_1
_geom_bond_site_symmetry_1
_geom_bond_atom_site_label_2
_geom_bond_site_symmetry_2
_geom_bond_distance
_geom_bond_publ_flag
U1 . C30 . 2.44(2) yes
U1 . C29 . 2.40(2) yes
U1 . N2 . 2.257(18) yes
U1 . N1 . 2.241(16) yes
U1 . O1 . 2.535(12) yes
Si1 . C33 . 1.83(4) yes
Si1 . C32 . 1.83(3) yes
Si1 . C31 . 1.86(3) yes
Si1 . C29 . 1.84(2) yes
Si2 . C36 . 1.90(2) yes
Si2 . C35 . 1.79(3) yes
Si2 . C34 . 1.88(3) yes
Si2 . C30 . 1.841(19) yes
O1 . C3 . 1.45(2) yes
O1 . C2 . 1.42(2) yes
N1 . C5 . 1.45(2) yes
N1 . C1 . 1.45(2) yes
N2 . C11 . 1.42(2) yes
N2 . C4 . 1.45(2) yes
C1 . H12 . 0.950 no
C1 . H11 . 0.950 no
C1 . C2 . 1.52(3) yes
C2 . H22 . 0.950 no
C2 . H21 . 0.950 no
C3 . H32 . 0.950 no
C3 . H31 . 0.950 no
C3 . C4 . 1.46(3) yes
C4 . H42 . 0.950 no
C4 . H41 . 0.950 no
C5 . C10 . 1.50(3) yes
C5 . C6 . 1.34(3) yes
C6 . C17 . 1.53(3) yes
C6 . C7 . 1.40(3) yes
C7 . H71 . 0.950 no
C7 . C8 . 1.44(4) yes
C8 . H81 . 0.950 no
C8 . C9 . 1.27(3) yes
C9 . H91 . 0.950 no
C9 . C10 . 1.35(3) yes
C10 . C18 . 1.50(3) yes
C11 . C16 . 1.41(3) yes
C11 . C12 . 1.44(3) yes
C12 . C19 . 1.53(3) yes
C12 . C13 . 1.35(3) yes
C13 . H131 . 0.950 no
C13 . C14 . 1.46(4) yes
C14 . H141 . 0.950 no
C14 . C15 . 1.38(3) yes
C15 . H151 . 0.950 no
C15 . C16 . 1.46(3) yes
C16 . C20 . 1.50(3) yes
C17 . H171 . 0.950 no
C17 . C22 . 1.58(3) yes
C17 . C21 . 1.52(3) yes
C18 . H181 . 0.950 no
C18 . C24 . 1.52(3) yes
C18 . C23 . 1.52(3) yes
C19 . H191 . 0.950 no
C19 . C26 . 1.55(3) yes
C19 . C25 . 1.54(3) yes
C20 . H201 . 0.950 no
C20 . C28 . 1.59(3) yes
C20 . C27 . 1.58(3) yes
C21 . H213 . 0.950 no
C21 . H212 . 0.950 no
C21 . H211 . 0.950 no
C22 . H223 . 0.950 no
C22 . H222 . 0.950 no
C22 . H221 . 0.950 no
C23 . H233 . 0.950 no
C23 . H232 . 0.950 no
C23 . H231 . 0.950 no
C24 . H243 . 0.950 no
C24 . H242 . 0.950 no
C24 . H241 . 0.950 no
C25 . H253 . 0.950 no
C25 . H252 . 0.950 no
C25 . H251 . 0.950 no
C26 . H263 . 0.950 no
C26 . H262 . 0.950 no
C26 . H261 . 0.950 no
C27 . H273 . 0.950 no
C27 . H272 . 0.950 no
C27 . H271 . 0.950 no
C28 . H283 . 0.950 no
C28 . H282 . 0.950 no
C28 . H281 . 0.950 no
C29 . H292 . 0.950 no
C29 . H291 . 0.950 no
C30 . H302 . 0.950 no
C30 . H301 . 0.950 no
C31 . H313 . 0.950 no
C31 . H312 . 0.950 no
C31 . H311 . 0.950 no
C32 . H323 . 0.950 no
C32 . H322 . 0.950 no
C32 . H321 . 0.950 no
C33 . H333 . 0.950 no
C33 . H332 . 0.950 no
C33 . H331 . 0.950 no
C34 . H343 . 0.950 no
C34 . H342 . 0.950 no
C34 . H341 . 0.950 no
C35 . H353 . 0.950 no
C35 . H352 . 0.950 no
C35 . H351 . 0.950 no
C36 . H363 . 0.950 no
C36 . H362 . 0.950 no
C36 . H361 . 0.950 no
